data_2237473
loop_
_publ_author_name
'Anthal, Sumati'
'Brahmachari, Goutam'
'Das, Suvankar'
'Kant, Rajni'
'Gupta, Vivek K.'

_publ_section_title
;
 Methyl
 4-(4-fluoroanilino)-1,2,6-tris(4-fluorophenyl)-1,2,5,6-tetrahydropyridine-3-carboxylate
;
_journal_coeditor_code GK2551
_journal_issue 3
_journal_name_full 'Acta Crystallographica Section E'
_journal_page_first o373
_journal_page_last o374
_journal_paper_doi 10.1107/S160053681300370X
_journal_volume 69
_journal_year 2013
_chemical_formula_iupac 'C31 H24 F4 N2 O2'
_chemical_formula_moiety 'C31 H24 F4 N2 O2'
_chemical_formula_sum 'C31 H24 F4 N2 O2'
_chemical_formula_weight 532.52
_chemical_name_systematic
'Methyl 4-(4-fluoroanilino)-1,2,6-tris(4-fluorophenyl)-1,2,5,6-tetrahydropyridine-3-carboxylate'
_space_group_IT_number 2
_symmetry_cell_setting triclinic
_symmetry_space_group_name_Hall '-P 1'
_symmetry_space_group_name_H-M 'P -1'
_atom_sites_solution_hydrogens geom
_atom_sites_solution_primary direct
_atom_sites_solution_secondary difmap
_audit_creation_method SHELXL-97
_cell_angle_alpha 110.797(3)
_cell_angle_beta 100.338(2)
_cell_angle_gamma 96.323(2)
_cell_formula_units_Z 2
_cell_length_a 9.7990(2)
_cell_length_b 10.7316(4)
_cell_length_c 13.7395(4)
_cell_measurement_reflns_used 14371
_cell_measurement_temperature 293(2)
_cell_measurement_theta_max 29.04
_cell_measurement_theta_min 3.45
_cell_volume 1304.81(7)
_computing_cell_refinement 'CrysAlis PRO (Oxford Diffraction, 2010)'
_computing_data_collection 'CrysAlis PRO (Oxford Diffraction, 2010)'
_computing_data_reduction 'CrysAlis PRO (Oxford Diffraction, 2010)'
_computing_molecular_graphics 'ORTEP-3 for Windows (Farrugia, 2012)'
_computing_publication_material 'PLATON (Spek, 2009)'
_computing_structure_refinement 'SHELXL97 (Sheldrick, 2008)'
_computing_structure_solution 'SHELXS97 (Sheldrick, 2008)'
_diffrn_ambient_temperature 293(2)
_diffrn_detector_area_resol_mean 16.1049
_diffrn_measured_fraction_theta_full 0.997
_diffrn_measured_fraction_theta_max 0.997
_diffrn_measurement_device_type 'Oxford Diffraction Xcalibur Sapphire3'
_diffrn_measurement_method 'omega scans'
_diffrn_radiation_monochromator graphite
_diffrn_radiation_source 'fine-focus sealed tube'
_diffrn_radiation_type MoK\a
_diffrn_radiation_wavelength 0.71073
_diffrn_reflns_av_R_equivalents 0.0439
_diffrn_reflns_av_sigmaI/netI 0.0299
_diffrn_reflns_limit_h_max 12
_diffrn_reflns_limit_h_min -12
_diffrn_reflns_limit_k_max 13
_diffrn_reflns_limit_k_min -13
_diffrn_reflns_limit_l_max 17
_diffrn_reflns_limit_l_min -17
_diffrn_reflns_number 42990
_diffrn_reflns_theta_full 26.50
_diffrn_reflns_theta_max 26.50
_diffrn_reflns_theta_min 3.46
_diffrn_standards_interval_count 0
_diffrn_standards_interval_time 0
_diffrn_standards_number 0
_exptl_absorpt_coefficient_mu 0.104
_exptl_absorpt_correction_T_max 1.000
_exptl_absorpt_correction_T_min 0.899
_exptl_absorpt_correction_type multi-scan
_exptl_absorpt_process_details '(CrysAlis RED; Oxford Diffraction, 2010)'
_exptl_crystal_colour white
_exptl_crystal_density_diffrn 1.355
_exptl_crystal_density_method 'not measured'
_exptl_crystal_description block
_exptl_crystal_F_000 552
_exptl_crystal_size_max 0.30
_exptl_crystal_size_mid 0.20
_exptl_crystal_size_min 0.20
_refine_diff_density_max 0.170
_refine_diff_density_min -0.198
_refine_ls_extinction_method none
_refine_ls_goodness_of_fit_ref 1.047
_refine_ls_hydrogen_treatment constr
_refine_ls_matrix_type full
_refine_ls_number_parameters 353
_refine_ls_number_reflns 5413
_refine_ls_number_restraints 0
_refine_ls_restrained_S_all 1.047
_refine_ls_R_factor_all 0.0731
_refine_ls_R_factor_gt 0.0461
_refine_ls_shift/su_max 0.001
_refine_ls_shift/su_mean 0.000
_refine_ls_structure_factor_coef Fsqd
_refine_ls_weighting_details 'calc w=1/[\s^2^(Fo^2^)+(0.0523P)^2^+0.1709P] where P=(Fo^2^+2Fc^2^)/3'
_refine_ls_weighting_scheme calc
_refine_ls_wR_factor_gt 0.1052
_refine_ls_wR_factor_ref 0.1184
_reflns_number_gt 3730
_reflns_number_total 5413
_reflns_threshold_expression I>2sigma(I)
_cod_data_source_file gk2551.cif
_cod_data_source_block I
_cod_database_code 2237473
_cod_database_fobs_code 2237473

loop_
_symmetry_equiv_pos_as_xyz
'x, y, z'
'-x, -y, -z'

loop_
_atom_site_type_symbol
_atom_site_label
_atom_site_fract_x
_atom_site_fract_y
_atom_site_fract_z
_atom_site_U_iso_or_equiv
_atom_site_adp_type
_atom_site_calc_flag
_atom_site_refinement_flags
_atom_site_occupancy
_atom_site_symmetry_multiplicity
O O1 0.05599(13) 0.35453(13) -0.02481(9) 0.0522(3) Uani d . 1 1
O O2 0.25451(13) 0.51103(13) 0.02833(9) 0.0553(3) Uani d . 1 1
N N1 0.38897(13) 0.47214(13) 0.29805(10) 0.0384(3) Uani d . 1 1
F F1 0.16292(17) 1.01431(15) 0.51876(13) 0.1073(5) Uani d . 1 1
F F2 0.97011(11) 0.61739(14) 0.44660(11) 0.0792(4) Uani d . 1 1
F F3 0.36636(18) -0.16496(14) 0.06807(15) 0.1252(6) Uani d . 1 1
F F4 -0.31258(16) -0.11300(15) 0.23046(12) 0.1002(5) Uani d . 1 1
C C2 0.30643(16) 0.54303(16) 0.24088(12) 0.0360(4) Uani d . 1 1
H H2 0.3679 0.5755 0.2025 0.043 Uiso calc R 1 1
C C3 0.18153(16) 0.44415(16) 0.15708(12) 0.0367(4) Uani d . 1 1
C C4 0.10236(16) 0.35791(16) 0.18759(12) 0.0372(4) Uani d . 1 1
C C5 0.15506(16) 0.36802(17) 0.30004(12) 0.0395(4) Uani d . 1 1
H H5A 0.1036 0.2934 0.3110 0.047 Uiso calc R 1 1
H H5B 0.1403 0.4525 0.3504 0.047 Uiso calc R 1 1
C C6 0.31341(16) 0.36283(16) 0.31870(12) 0.0361(4) Uani d . 1 1
H H6 0.3484 0.3785 0.3943 0.043 Uiso calc R 1 1
C C7 0.15522(17) 0.43097(17) 0.04696(13) 0.0401(4) Uani d . 1 1
C C8 0.2415(3) 0.4972(2) -0.08105(16) 0.0754(7) Uani d . 1 1
H H8A 0.2506 0.4070 -0.1235 0.113 Uiso calc R 1 1
H H8B 0.3144 0.5618 -0.0846 0.113 Uiso calc R 1 1
H H8C 0.1507 0.5135 -0.1081 0.113 Uiso calc R 1 1
N N9 -0.01024(14) 0.26238(15) 0.12273(11) 0.0476(4) Uani d . 1 1
H H9 -0.0379 0.2597 0.0589 0.057 Uiso calc R 1 1
C C10 0.26522(16) 0.66857(16) 0.31793(12) 0.0365(4) Uani d . 1 1
C C11 0.15179(18) 0.72134(18) 0.28316(14) 0.0467(4) Uani d . 1 1
H H11 0.0984 0.6782 0.2131 0.056 Uiso calc R 1 1
C C12 0.1167(2) 0.8370(2) 0.35088(17) 0.0586(5) Uani d . 1 1
H H12 0.0396 0.8709 0.3271 0.070 Uiso calc R 1 1
C C13 0.1962(2) 0.9001(2) 0.45242(17) 0.0618(5) Uani d . 1 1
C C14 0.3100(2) 0.8534(2) 0.49011(16) 0.0650(6) Uani d . 1 1
H H14 0.3640 0.8990 0.5598 0.078 Uiso calc R 1 1
C C15 0.3432(2) 0.73677(19) 0.42233(13) 0.0514(5) Uani d . 1 1
H H15 0.4197 0.7033 0.4475 0.062 Uiso calc R 1 1
C C16 0.53521(16) 0.50829(16) 0.33293(12) 0.0358(4) Uani d . 1 1
C C17 0.61195(17) 0.62124(18) 0.32556(14) 0.0461(4) Uani d . 1 1
H H17 0.5643 0.6733 0.2947 0.055 Uiso calc R 1 1
C C18 0.75664(18) 0.65696(19) 0.36303(15) 0.0520(5) Uani d . 1 1
H H18 0.8059 0.7324 0.3575 0.062 Uiso calc R 1 1
C C19 0.82704(17) 0.5806(2) 0.40835(14) 0.0495(4) Uani d . 1 1
C C20 0.75808(17) 0.46901(18) 0.41701(13) 0.0446(4) Uani d . 1 1
H H20 0.8079 0.4179 0.4476 0.053 Uiso calc R 1 1
C C21 0.61273(17) 0.43295(17) 0.37959(12) 0.0395(4) Uani d . 1 1
H H21 0.5653 0.3570 0.3855 0.047 Uiso calc R 1 1
C C22 0.33464(16) 0.22233(16) 0.25164(13) 0.0376(4) Uani d . 1 1
C C23 0.35639(18) 0.19043(19) 0.14950(13) 0.0484(4) Uani d . 1 1
H H23 0.3650 0.2581 0.1223 0.058 Uiso calc R 1 1
C C24 0.3656(2) 0.0598(2) 0.08718(16) 0.0664(6) Uani d . 1 1
H H24 0.3781 0.0386 0.0180 0.080 Uiso calc R 1 1
C C25 0.3560(2) -0.0368(2) 0.1291(2) 0.0742(7) Uani d . 1 1
C C26 0.3379(2) -0.0102(2) 0.2300(2) 0.0761(7) Uani d . 1 1
H H26 0.3334 -0.0781 0.2572 0.091 Uiso calc R 1 1
C C27 0.3264(2) 0.12074(19) 0.29126(17) 0.0576(5) Uani d . 1 1
H H27 0.3128 0.1404 0.3601 0.069 Uiso calc R 1 1
C C28 -0.08772(17) 0.16492(17) 0.15122(13) 0.0412(4) Uani d . 1 1
C C29 -0.20066(19) 0.19542(19) 0.19642(14) 0.0507(4) Uani d . 1 1
H H29 -0.2260 0.2797 0.2086 0.061 Uiso calc R 1 1
C C30 -0.2760(2) 0.1026(2) 0.22363(16) 0.0609(5) Uani d . 1 1
H H30 -0.3518 0.1232 0.2547 0.073 Uiso calc R 1 1
C C31 -0.2376(2) -0.0200(2) 0.20425(16) 0.0609(5) Uani d . 1 1
C C32 -0.1273(2) -0.0550(2) 0.15877(16) 0.0639(6) Uani d . 1 1
H H32 -0.1042 -0.1403 0.1457 0.077 Uiso calc R 1 1
C C33 -0.0510(2) 0.0396(2) 0.13272(15) 0.0544(5) Uani d . 1 1
H H33 0.0254 0.0187 0.1026 0.065 Uiso calc R 1 1

loop_
_atom_site_aniso_label
_atom_site_aniso_U_11
_atom_site_aniso_U_22
_atom_site_aniso_U_33
_atom_site_aniso_U_12
_atom_site_aniso_U_13
_atom_site_aniso_U_23
O1 0.0623(8) 0.0492(8) 0.0333(6) 0.0029(6) -0.0044(6) 0.0117(6)
O2 0.0675(8) 0.0600(8) 0.0367(7) 0.0003(7) 0.0078(6) 0.0224(6)
N1 0.0352(7) 0.0357(8) 0.0428(8) 0.0036(6) 0.0012(6) 0.0178(6)
F1 0.1155(11) 0.0732(9) 0.1012(11) 0.0462(8) 0.0230(9) -0.0112(8)
F2 0.0355(6) 0.0991(10) 0.1020(10) 0.0026(6) 0.0006(6) 0.0478(8)
F3 0.1320(14) 0.0455(8) 0.1517(15) 0.0252(8) 0.0197(11) -0.0127(9)
F4 0.1154(11) 0.0859(10) 0.1022(11) -0.0199(8) 0.0182(9) 0.0544(9)
C2 0.0386(8) 0.0365(9) 0.0317(8) 0.0047(7) 0.0035(6) 0.0146(7)
C3 0.0381(8) 0.0356(9) 0.0314(8) 0.0067(7) 0.0031(6) 0.0095(7)
C4 0.0344(8) 0.0385(9) 0.0332(8) 0.0084(7) 0.0038(6) 0.0088(7)
C5 0.0388(9) 0.0425(10) 0.0326(8) 0.0039(7) 0.0067(7) 0.0109(7)
C6 0.0394(9) 0.0383(9) 0.0282(8) 0.0049(7) 0.0036(6) 0.0128(7)
C7 0.0483(10) 0.0349(9) 0.0352(9) 0.0116(8) 0.0060(7) 0.0119(7)
C8 0.1054(18) 0.0825(16) 0.0432(11) 0.0043(13) 0.0191(11) 0.0329(11)
N9 0.0469(8) 0.0512(9) 0.0350(7) -0.0055(7) -0.0031(6) 0.0154(7)
C10 0.0396(9) 0.0344(9) 0.0349(8) 0.0029(7) 0.0052(7) 0.0156(7)
C11 0.0471(10) 0.0413(10) 0.0466(10) 0.0063(8) 0.0006(8) 0.0165(8)
C12 0.0543(11) 0.0463(11) 0.0735(14) 0.0167(9) 0.0100(10) 0.0214(10)
C13 0.0688(13) 0.0451(12) 0.0626(13) 0.0172(10) 0.0195(11) 0.0062(10)
C14 0.0734(14) 0.0617(13) 0.0410(11) 0.0175(11) 0.0030(9) 0.0010(10)
C15 0.0565(11) 0.0529(11) 0.0383(10) 0.0170(9) 0.0025(8) 0.0118(9)
C16 0.0376(9) 0.0346(9) 0.0290(8) 0.0054(7) 0.0034(6) 0.0075(7)
C17 0.0432(10) 0.0448(10) 0.0502(10) 0.0057(8) 0.0044(8) 0.0221(9)
C18 0.0446(10) 0.0494(11) 0.0591(12) -0.0024(8) 0.0094(8) 0.0221(9)
C19 0.0317(9) 0.0610(12) 0.0478(10) 0.0051(8) 0.0030(7) 0.0155(9)
C20 0.0433(10) 0.0489(11) 0.0362(9) 0.0138(8) 0.0034(7) 0.0115(8)
C21 0.0425(9) 0.0366(9) 0.0344(8) 0.0052(7) 0.0035(7) 0.0111(7)
C22 0.0336(8) 0.0351(9) 0.0393(9) 0.0013(7) 0.0024(7) 0.0129(7)
C23 0.0493(10) 0.0511(11) 0.0405(10) 0.0146(8) 0.0052(8) 0.0136(8)
C24 0.0613(13) 0.0671(15) 0.0492(12) 0.0206(11) 0.0031(9) -0.0010(11)
C25 0.0605(13) 0.0387(12) 0.0953(19) 0.0088(10) 0.0072(12) -0.0018(12)
C26 0.0708(15) 0.0408(12) 0.124(2) 0.0070(10) 0.0310(14) 0.0373(14)
C27 0.0602(12) 0.0484(12) 0.0743(14) 0.0096(9) 0.0254(10) 0.0309(11)
C28 0.0390(9) 0.0409(10) 0.0343(9) 0.0006(7) 0.0009(7) 0.0094(7)
C29 0.0530(11) 0.0451(11) 0.0495(10) 0.0103(8) 0.0117(8) 0.0128(9)
C30 0.0555(12) 0.0673(14) 0.0609(12) 0.0068(10) 0.0203(10) 0.0239(11)
C31 0.0667(13) 0.0560(13) 0.0542(12) -0.0094(10) 0.0038(10) 0.0256(10)
C32 0.0830(15) 0.0419(12) 0.0604(13) 0.0123(10) 0.0023(11) 0.0188(10)
C33 0.0550(11) 0.0527(12) 0.0529(11) 0.0169(9) 0.0105(9) 0.0164(9)

loop_
_atom_type_symbol
_atom_type_description
_atom_type_scat_dispersion_real
_atom_type_scat_dispersion_imag
_atom_type_scat_source
C C 0.0033 0.0016 'International Tables Vol C Tables 4.2.6.8 and 6.1.1.4'
H H 0.0000 0.0000 'International Tables Vol C Tables 4.2.6.8 and 6.1.1.4'
N N 0.0061 0.0033 'International Tables Vol C Tables 4.2.6.8 and 6.1.1.4'
O O 0.0106 0.0060 'International Tables Vol C Tables 4.2.6.8 and 6.1.1.4'
F F 0.0171 0.0103 'International Tables Vol C Tables 4.2.6.8 and 6.1.1.4'

loop_
_geom_angle_atom_site_label_1
_geom_angle_atom_site_label_2
_geom_angle_atom_site_label_3
_geom_angle
C7 O2 C8 116.47(15)
C16 N1 C6 119.96(12)
C16 N1 C2 121.58(13)
C6 N1 C2 118.45(12)
N1 C2 C3 110.16(12)
N1 C2 C10 112.28(12)
C3 C2 C10 113.35(13)
N1 C2 H2 106.9
C3 C2 H2 106.9
C10 C2 H2 106.9
C4 C3 C7 120.82(14)
C4 C3 C2 117.19(13)
C7 C3 C2 121.68(14)
N9 C4 C3 124.80(14)
N9 C4 C5 119.74(14)
C3 C4 C5 115.31(13)
C4 C5 C6 108.80(12)
C4 C5 H5A 109.9
C6 C5 H5A 109.9
C4 C5 H5B 109.9
C6 C5 H5B 109.9
H5A C5 H5B 108.3
N1 C6 C22 113.71(12)
N1 C6 C5 109.48(12)
C22 C6 C5 109.88(12)
N1 C6 H6 107.9
C22 C6 H6 107.9
C5 C6 H6 107.9
O1 C7 O2 121.68(15)
O1 C7 C3 125.38(16)
O2 C7 C3 112.93(14)
O2 C8 H8A 109.5
O2 C8 H8B 109.5
H8A C8 H8B 109.5
O2 C8 H8C 109.5
H8A C8 H8C 109.5
H8B C8 H8C 109.5
C4 N9 C28 125.43(14)
C4 N9 H9 117.3
C28 N9 H9 117.3
C15 C10 C11 117.64(15)
C15 C10 C2 121.57(14)
C11 C10 C2 120.71(14)
C12 C11 C10 121.19(16)
C12 C11 H11 119.4
C10 C11 H11 119.4
C13 C12 C11 118.93(18)
C13 C12 H12 120.5
C11 C12 H12 120.5
F1 C13 C12 119.10(19)
F1 C13 C14 118.73(19)
C12 C13 C14 122.17(18)
C13 C14 C15 118.48(18)
C13 C14 H14 120.8
C15 C14 H14 120.8
C14 C15 C10 121.58(17)
C14 C15 H15 119.2
C10 C15 H15 119.2
N1 C16 C17 122.49(14)
N1 C16 C21 120.70(14)
C17 C16 C21 116.81(14)
C18 C17 C16 121.44(16)
C18 C17 H17 119.3
C16 C17 H17 119.3
C19 C18 C17 119.45(17)
C19 C18 H18 120.3
C17 C18 H18 120.3
C20 C19 F2 119.03(16)
C20 C19 C18 121.73(16)
F2 C19 C18 119.24(17)
C19 C20 C21 118.97(16)
C19 C20 H20 120.5
C21 C20 H20 120.5
C20 C21 C16 121.61(16)
C20 C21 H21 119.2
C16 C21 H21 119.2
C27 C22 C23 118.21(17)
C27 C22 C6 119.57(15)
C23 C22 C6 122.17(15)
C22 C23 C24 121.17(19)
C22 C23 H23 119.4
C24 C23 H23 119.4
C25 C24 C23 118.6(2)
C25 C24 H24 120.7
C23 C24 H24 120.7
C24 C25 F3 118.5(3)
C24 C25 C26 122.6(2)
F3 C25 C26 118.9(2)
C25 C26 C27 118.4(2)
C25 C26 H26 120.8
C27 C26 H26 120.8
C22 C27 C26 121.0(2)
C22 C27 H27 119.5
C26 C27 H27 119.5
C29 C28 C33 119.57(17)
C29 C28 N9 120.08(16)
C33 C28 N9 120.34(16)
C30 C29 C28 120.60(18)
C30 C29 H29 119.7
C28 C29 H29 119.7
C31 C30 C29 118.48(19)
C31 C30 H30 120.8
C29 C30 H30 120.8
C30 C31 F4 118.8(2)
C30 C31 C32 122.91(19)
F4 C31 C32 118.3(2)
C31 C32 C33 118.21(19)
C31 C32 H32 120.9
C33 C32 H32 120.9
C28 C33 C32 120.22(18)
C28 C33 H33 119.9
C32 C33 H33 119.9

loop_
_geom_bond_atom_site_label_1
_geom_bond_atom_site_label_2
_geom_bond_distance
O1 C7 1.2234(19)
O2 C7 1.346(2)
O2 C8 1.437(2)
N1 C16 1.3902(19)
N1 C6 1.4578(19)
N1 C2 1.4771(19)
F1 C13 1.357(2)
F2 C19 1.3652(19)
F3 C25 1.359(2)
F4 C31 1.362(2)
C2 C3 1.513(2)
C2 C10 1.536(2)
C2 H2 0.9800
C3 C4 1.367(2)
C3 C7 1.441(2)
C4 N9 1.346(2)
C4 C5 1.499(2)
C5 C6 1.537(2)
C5 H5A 0.9700
C5 H5B 0.9700
C6 C22 1.522(2)
C6 H6 0.9800
C8 H8A 0.9600
C8 H8B 0.9600
C8 H8C 0.9600
N9 C28 1.430(2)
N9 H9 0.8600
C10 C15 1.384(2)
C10 C11 1.387(2)
C11 C12 1.383(3)
C11 H11 0.9300
C12 C13 1.355(3)
C12 H12 0.9300
C13 C14 1.365(3)
C14 C15 1.382(2)
C14 H14 0.9300
C15 H15 0.9300
C16 C17 1.399(2)
C16 C21 1.404(2)
C17 C18 1.379(2)
C17 H17 0.9300
C18 C19 1.367(3)
C18 H18 0.9300
C19 C20 1.363(2)
C20 C21 1.385(2)
C20 H20 0.9300
C21 H21 0.9300
C22 C27 1.382(2)
C22 C23 1.383(2)
C23 C24 1.382(3)
C23 H23 0.9300
C24 C25 1.355(3)
C24 H24 0.9300
C25 C26 1.361(3)
C26 C27 1.387(3)
C26 H26 0.9300
C27 H27 0.9300
C28 C29 1.378(2)
C28 C33 1.378(2)
C29 C30 1.371(3)
C29 H29 0.9300
C30 C31 1.357(3)
C30 H30 0.9300
C31 C32 1.365(3)
C32 C33 1.380(3)
C32 H32 0.9300
C33 H33 0.9300

loop_
_geom_hbond_atom_site_label_D
_geom_hbond_atom_site_label_H
_geom_hbond_atom_site_label_A
_geom_hbond_site_symmetry_A
_geom_hbond_distance_DH
_geom_hbond_distance_HA
_geom_hbond_distance_DA
_geom_hbond_angle_DHA
_geom_hbond_publ_flag
N9 H9 O1 1_555 0.86 2.05 2.695(2) 131 y
C20 H20 F2 2_766 0.93 2.54 3.384(2) 152 y
C32 H32 O1 2_555 0.93 2.47 3.311(3) 151 y

loop_
_geom_torsion_atom_site_label_1
_geom_torsion_atom_site_label_2
_geom_torsion_atom_site_label_3
_geom_torsion_atom_site_label_4
_geom_torsion
C16 N1 C2 C3 144.95(14)
C6 N1 C2 C3 -35.70(18)
C16 N1 C2 C10 -87.70(17)
C6 N1 C2 C10 91.65(16)
N1 C2 C3 C4 46.48(19)
C10 C2 C3 C4 -80.28(17)
N1 C2 C3 C7 -127.14(15)
C10 C2 C3 C7 106.10(16)
C7 C3 C4 N9 -5.0(2)
C2 C3 C4 N9 -178.70(14)
C7 C3 C4 C5 170.58(14)
C2 C3 C4 C5 -3.1(2)
N9 C4 C5 C6 126.42(15)
C3 C4 C5 C6 -49.43(19)
C16 N1 C6 C22 -71.66(17)
C2 N1 C6 C22 108.98(15)
C16 N1 C6 C5 165.02(13)
C2 N1 C6 C5 -14.34(17)
C4 C5 C6 N1 57.41(16)
C4 C5 C6 C22 -68.15(16)
C8 O2 C7 O1 -2.9(2)
C8 O2 C7 C3 175.84(16)
C4 C3 C7 O1 7.4(3)
C2 C3 C7 O1 -179.21(15)
C4 C3 C7 O2 -171.29(14)
C2 C3 C7 O2 2.1(2)
C3 C4 N9 C28 175.11(15)
C5 C4 N9 C28 -0.3(2)
N1 C2 C10 C15 25.0(2)
C3 C2 C10 C15 150.68(16)
N1 C2 C10 C11 -158.12(14)
C3 C2 C10 C11 -32.5(2)
C15 C10 C11 C12 -0.9(3)
C2 C10 C11 C12 -177.81(16)
C10 C11 C12 C13 0.9(3)
C11 C12 C13 F1 179.37(18)
C11 C12 C13 C14 0.0(3)
F1 C13 C14 C15 179.77(19)
C12 C13 C14 C15 -0.9(3)
C13 C14 C15 C10 0.9(3)
C11 C10 C15 C14 0.0(3)
C2 C10 C15 C14 176.90(17)
C6 N1 C16 C17 -173.09(14)
C2 N1 C16 C17 6.3(2)
C6 N1 C16 C21 5.7(2)
C2 N1 C16 C21 -174.97(14)
N1 C16 C17 C18 178.43(16)
C21 C16 C17 C18 -0.4(2)
C16 C17 C18 C19 0.0(3)
C17 C18 C19 C20 0.4(3)
C17 C18 C19 F2 -179.16(16)
F2 C19 C20 C21 179.08(15)
C18 C19 C20 C21 -0.5(3)
C19 C20 C21 C16 0.1(2)
N1 C16 C21 C20 -178.54(14)
C17 C16 C21 C20 0.3(2)
N1 C6 C22 C27 151.32(15)
C5 C6 C22 C27 -85.58(18)
N1 C6 C22 C23 -31.4(2)
C5 C6 C22 C23 91.67(17)
C27 C22 C23 C24 1.9(3)
C6 C22 C23 C24 -175.43(16)
C22 C23 C24 C25 -1.5(3)
C23 C24 C25 F3 -179.41(17)
C23 C24 C25 C26 -0.1(3)
C24 C25 C26 C27 1.2(3)
F3 C25 C26 C27 -179.50(19)
C23 C22 C27 C26 -0.7(3)
C6 C22 C27 C26 176.63(17)
C25 C26 C27 C22 -0.7(3)
C4 N9 C28 C29 89.3(2)
C4 N9 C28 C33 -91.4(2)
C33 C28 C29 C30 0.4(3)
N9 C28 C29 C30 179.73(16)
C28 C29 C30 C31 -0.5(3)
C29 C30 C31 F4 -179.58(17)
C29 C30 C31 C32 -0.1(3)
C30 C31 C32 C33 0.8(3)
F4 C31 C32 C33 -179.70(17)
C29 C28 C33 C32 0.3(3)
N9 C28 C33 C32 -179.00(16)
C31 C32 C33 C28 -0.9(3)
